data_4327547
loop_
_publ_author_name
'Daniel J. Kramer'
'Alan Davison'
'William M. Davis'
'Alun G. Jones'

_publ_section_title
;
 N-(2-Mercaptoethyl)picolylamine as a Diaminomonothiolate Ligand for the
 "fac-[Re(CO)3]+" Core
;
_journal_name_full 'Inorganic Chemistry'
_journal_page_first 6181
_journal_page_last 6183
_journal_paper_doi 10.1021/ic025887+
_journal_volume 41
_journal_year 2002
_chemical_formula_moiety Re(CO)3(MEPA-NEt)
_chemical_formula_sum 'C13 H15 N2 O3 Re S'
_chemical_formula_weight 465.53
_chemical_name_systematic
; 
 ? 
;
_space_group_IT_number 14
_symmetry_cell_setting monoclinic
_symmetry_space_group_name_Hall '-P 2yn'
_symmetry_space_group_name_H-M 'P 1 21/n 1'
_atom_sites_solution_hydrogens geom
_atom_sites_solution_primary direct
_atom_sites_solution_secondary difmap
_audit_creation_method SHELXL-97
_cell_angle_alpha 90.00
_cell_angle_beta 97.7240(10)
_cell_angle_gamma 90.00
_cell_formula_units_Z 4
_cell_length_a 7.2999(4)
_cell_length_b 14.9969(8)
_cell_length_c 13.5499(8)
_cell_measurement_reflns_used 6031
_cell_measurement_temperature 183(2)
_cell_measurement_theta_max 28.29
_cell_measurement_theta_min 2.82
_cell_volume 1469.93(14)
_computing_cell_refinement 'Bruker SMART'
_computing_data_collection 'Bruker SMART'
_computing_data_reduction 'Bruker SAINT'
_computing_molecular_graphics 'Bruker SHELXTL'
_computing_publication_material 'Bruker SHELXTL'
_computing_structure_refinement 'SHELXL-97 (Sheldrick, 1997)'
_computing_structure_solution 'SHELXS-97 (Sheldrick, 1990)'
_diffrn_ambient_temperature 183(2)
_diffrn_measured_fraction_theta_full 1.000
_diffrn_measured_fraction_theta_max 1.000
_diffrn_measurement_device_type 'CCD area detector'
_diffrn_measurement_method 'phi and omega scans'
_diffrn_radiation_monochromator graphite
_diffrn_radiation_source 'fine-focus sealed tube'
_diffrn_radiation_type MoK\a
_diffrn_radiation_wavelength 0.71073
_diffrn_reflns_av_R_equivalents 0.1225
_diffrn_reflns_av_sigmaI/netI 0.0769
_diffrn_reflns_limit_h_max 7
_diffrn_reflns_limit_h_min -7
_diffrn_reflns_limit_k_max 16
_diffrn_reflns_limit_k_min -11
_diffrn_reflns_limit_l_max 14
_diffrn_reflns_limit_l_min -14
_diffrn_reflns_number 5514
_diffrn_reflns_theta_full 22.50
_diffrn_reflns_theta_max 22.50
_diffrn_reflns_theta_min 2.04
_exptl_absorpt_coefficient_mu 8.416
_exptl_absorpt_correction_T_max 0.5909
_exptl_absorpt_correction_T_min 0.2536
_exptl_absorpt_correction_type integration
_exptl_crystal_colour yellow
_exptl_crystal_density_diffrn 2.104
_exptl_crystal_density_meas 0
_exptl_crystal_description needle
_exptl_crystal_F_000 888
_exptl_crystal_size_max 0.31
_exptl_crystal_size_mid 0.10
_exptl_crystal_size_min 0.09
_refine_diff_density_max 1.755
_refine_diff_density_min -2.636
_refine_diff_density_rms 0.230
_refine_ls_extinction_coef 0.0010(3)
_refine_ls_extinction_expression Fc^*^=kFc[1+0.001xFc^2^\l^3^/sin(2\q)]^-1/4^
_refine_ls_extinction_method SHELXL
_refine_ls_goodness_of_fit_ref 1.212
_refine_ls_hydrogen_treatment mixed
_refine_ls_matrix_type full
_refine_ls_number_parameters 183
_refine_ls_number_reflns 1921
_refine_ls_number_restraints 0
_refine_ls_restrained_S_all 1.212
_refine_ls_R_factor_all 0.0438
_refine_ls_R_factor_gt 0.0428
_refine_ls_shift/su_max 0.001
_refine_ls_shift/su_mean 0.000
_refine_ls_structure_factor_coef Fsqd
_refine_ls_weighting_details 'calc w=1/[\s^2^(Fo^2^)+(0.0447P)^2^+4.2988P] where P=(Fo^2^+2Fc^2^)/3'
_refine_ls_weighting_scheme calc
_refine_ls_wR_factor_gt 0.1060
_refine_ls_wR_factor_ref 0.1070
_reflns_number_gt 1870
_reflns_number_total 1921
_reflns_threshold_expression >2sigma(I)
_cod_data_source_file ic0258872B_s2_2.cif
_cod_data_source_block 02121m
_cod_database_code 4327547

loop_
_symmetry_equiv_pos_as_xyz
'x, y, z'
'-x+1/2, y+1/2, -z+1/2'
'-x, -y, -z'
'x-1/2, -y-1/2, z-1/2'

loop_
_atom_site_label
_atom_site_type_symbol
_atom_site_fract_x
_atom_site_fract_y
_atom_site_fract_z
_atom_site_U_iso_or_equiv
_atom_site_adp_type
_atom_site_occupancy
_atom_site_symmetry_multiplicity
_atom_site_calc_flag
_atom_site_refinement_flags
Re1 Re 0.16102(4) 0.19390(2) 0.80127(2) 0.0217(2) Uani 1 1 d .
S1 S 0.4726(3) 0.24138(15) 0.87690(16) 0.0298(5) Uani 1 1 d .
O1 O -0.2323(8) 0.1408(5) 0.7101(5) 0.0387(16) Uani 1 1 d .
O2 O 0.3243(11) 0.0488(6) 0.6786(6) 0.066(2) Uani 1 1 d .
O3 O 0.1796(10) 0.3299(5) 0.6325(5) 0.0429(17) Uani 1 1 d .
N1 N 0.1633(9) 0.1175(4) 0.9399(5) 0.0233(15) Uani 1 1 d .
N2 N 0.0672(10) 0.2943(4) 0.9075(6) 0.0202(16) Uani 1 1 d .
C1 C -0.0853(13) 0.1595(6) 0.7455(6) 0.0257(19) Uani 1 1 d .
C2 C 0.2598(13) 0.1040(6) 0.7240(7) 0.032(2) Uani 1 1 d .
C3 C 0.1713(11) 0.2779(7) 0.6946(7) 0.028(2) Uani 1 1 d .
C4 C 0.2452(11) 0.0362(6) 0.9573(7) 0.031(2) Uani 1 1 d .
H4 H 0.2896 0.0058 0.9037 0.037 Uiso 1 1 calc R
C5 C 0.2655(11) -0.0035(6) 1.0502(7) 0.034(2) Uani 1 1 d .
H5 H 0.3236 -0.0600 1.0606 0.041 Uiso 1 1 calc R
C6 C 0.2003(12) 0.0403(7) 1.1271(7) 0.034(2) Uani 1 1 d .
H6 H 0.2120 0.0143 1.1916 0.041 Uiso 1 1 calc R
C7 C 0.1173(11) 0.1228(6) 1.1099(6) 0.028(2) Uani 1 1 d .
H7 H 0.0725 0.1539 1.1629 0.034 Uiso 1 1 calc R
C8 C 0.0992(10) 0.1603(6) 1.0148(6) 0.0203(18) Uani 1 1 d .
C9 C -0.0061(11) 0.2445(6) 0.9885(6) 0.0267(19) Uani 1 1 d .
H9A H -0.1377 0.2299 0.9674 0.032 Uiso 1 1 calc R
H9B H 0.0009 0.2829 1.0484 0.032 Uiso 1 1 calc R
C10 C 0.2226(11) 0.3536(6) 0.9487(6) 0.025(2) Uani 1 1 d .
H10A H 0.1868 0.3866 1.0065 0.030 Uiso 1 1 calc R
H10B H 0.2449 0.3979 0.8974 0.030 Uiso 1 1 calc R
C11 C 0.3998(12) 0.3031(5) 0.9813(7) 0.028(2) Uani 1 1 d .
H11A H 0.3806 0.2611 1.0353 0.033 Uiso 1 1 calc R
H11B H 0.4982 0.3456 1.0077 0.033 Uiso 1 1 calc R
C12 C -0.0868(11) 0.3504(6) 0.8543(6) 0.0257(19) Uani 1 1 d .
H12A H -0.1896 0.3102 0.8282 0.031 Uiso 1 1 calc R
H12B H -0.0413 0.3788 0.7962 0.031 Uiso 1 1 calc R
C13 C -0.1634(12) 0.4226(6) 0.9148(7) 0.034(2) Uani 1 1 d .
H13A H -0.1906 0.3975 0.9781 0.052 Uiso 1 1 calc R
H13B H -0.2772 0.4465 0.8776 0.052 Uiso 1 1 calc R
H13C H -0.0722 0.4705 0.9281 0.052 Uiso 1 1 calc R

loop_
_atom_site_aniso_label
_atom_site_aniso_U_11
_atom_site_aniso_U_22
_atom_site_aniso_U_33
_atom_site_aniso_U_23
_atom_site_aniso_U_13
_atom_site_aniso_U_12
Re1 0.0190(3) 0.0224(3) 0.0244(3) -0.00315(12) 0.00525(18) -0.00180(12)
S1 0.0168(11) 0.0362(13) 0.0373(12) -0.0050(10) 0.0064(9) -0.0011(10)
O1 0.023(3) 0.053(4) 0.038(4) 0.000(3) -0.003(3) -0.011(3)
O2 0.081(6) 0.058(5) 0.066(5) -0.025(5) 0.031(4) 0.001(5)
O3 0.052(5) 0.047(4) 0.031(4) 0.011(4) 0.010(3) -0.015(4)
N1 0.017(4) 0.023(4) 0.031(4) 0.001(3) 0.005(3) -0.001(3)
N2 0.017(4) 0.015(3) 0.029(4) -0.004(3) 0.005(3) -0.002(3)
C1 0.039(6) 0.022(4) 0.018(4) -0.003(4) 0.011(4) 0.002(4)
C2 0.037(5) 0.025(5) 0.034(5) -0.005(4) 0.006(4) -0.002(4)
C3 0.013(4) 0.035(5) 0.036(5) -0.013(5) 0.007(4) -0.010(4)
C4 0.023(5) 0.023(5) 0.044(5) -0.001(4) -0.003(4) 0.005(4)
C5 0.021(5) 0.017(4) 0.061(6) 0.007(4) -0.007(4) 0.004(4)
C6 0.026(5) 0.043(6) 0.032(5) 0.015(5) -0.001(4) -0.012(4)
C7 0.022(4) 0.029(5) 0.031(5) -0.003(4) -0.003(3) -0.007(4)
C8 0.013(4) 0.021(4) 0.026(5) 0.006(4) 0.000(3) -0.009(4)
C9 0.022(4) 0.035(5) 0.024(4) -0.007(4) 0.007(3) -0.006(4)
C10 0.020(4) 0.023(5) 0.034(5) -0.008(4) 0.004(3) -0.008(4)
C11 0.015(5) 0.032(5) 0.037(6) -0.004(4) 0.006(4) -0.002(3)
C12 0.026(5) 0.026(5) 0.025(4) 0.001(4) 0.005(3) 0.006(4)
C13 0.027(5) 0.037(5) 0.040(5) -0.005(5) 0.006(4) 0.010(4)

loop_
_atom_type_symbol
_atom_type_description
_atom_type_scat_dispersion_real
_atom_type_scat_dispersion_imag
_atom_type_scat_source
C C 0.0033 0.0016 'International Tables Vol C Tables 4.2.6.8 and 6.1.1.4'
H H 0.0000 0.0000 'International Tables Vol C Tables 4.2.6.8 and 6.1.1.4'
N N 0.0061 0.0033 'International Tables Vol C Tables 4.2.6.8 and 6.1.1.4'
O O 0.0106 0.0060 'International Tables Vol C Tables 4.2.6.8 and 6.1.1.4'
S S 0.1246 0.1234 'International Tables Vol C Tables 4.2.6.8 and 6.1.1.4'
Re Re -1.0185 7.2310 'International Tables Vol C Tables 4.2.6.8 and 6.1.1.4'

loop_
_geom_angle_atom_site_label_1
_geom_angle_atom_site_label_2
_geom_angle_atom_site_label_3
_geom_angle
C2 Re1 C1 89.8(4)
C2 Re1 C3 89.7(4)
C1 Re1 C3 90.5(3)
C2 Re1 N1 98.1(3)
C1 Re1 N1 95.5(3)
C3 Re1 N1 170.2(3)
C2 Re1 N2 173.4(3)
C1 Re1 N2 94.7(3)
C3 Re1 N2 95.1(3)
N1 Re1 N2 76.7(3)
C2 Re1 S1 92.1(3)
C1 Re1 S1 178.0(2)
C3 Re1 S1 89.8(2)
N1 Re1 S1 83.97(18)
N2 Re1 S1 83.4(2)
C11 S1 Re1 96.9(3)
C8 N1 C4 119.2(8)
C8 N1 Re1 115.8(5)
C4 N1 Re1 124.5(6)
C9 N2 C10 110.8(7)
C9 N2 C12 108.3(7)
C10 N2 C12 109.1(6)
C9 N2 Re1 107.9(5)
C10 N2 Re1 110.9(5)
C12 N2 Re1 109.8(5)
O1 C1 Re1 178.0(7)
O2 C2 Re1 178.2(9)
O3 C3 Re1 178.1(8)
N1 C4 C5 122.1(9)
C6 C5 C4 118.8(8)
C5 C6 C7 119.3(8)
C6 C7 C8 120.0(8)
N1 C8 C7 120.6(8)
N1 C8 C9 116.4(7)
C7 C8 C9 122.8(8)
N2 C9 C8 112.1(6)
N2 C10 C11 112.9(7)
C10 C11 S1 110.7(6)
N2 C12 C13 116.5(7)

loop_
_geom_bond_atom_site_label_1
_geom_bond_atom_site_label_2
_geom_bond_distance
Re1 C2 1.907(9)
Re1 C1 1.925(10)
Re1 C3 1.926(11)
Re1 N1 2.198(7)
Re1 N2 2.253(7)
Re1 S1 2.471(2)
S1 C11 1.828(9)
O1 C1 1.150(11)
O2 C2 1.167(12)
O3 C3 1.154(12)
N1 C8 1.337(11)
N1 C4 1.365(11)
N2 C9 1.486(11)
N2 C10 1.490(11)
N2 C12 1.508(11)
C4 C5 1.383(13)
C5 C6 1.369(13)
C6 C7 1.384(13)
C7 C8 1.396(12)
C8 C9 1.497(13)
C10 C11 1.513(12)
C12 C13 1.510(12)
